data_1546543
loop_
_publ_author_name
'Filippou, Alexander C.'
'Hoffmann, David'
'Schnakenburg, Gregor'

_publ_section_title
;
 Triple bonds of niobium with silicon, germaniun and tin: the tetrylidyne
 complexes [(\k3-tmps)(CO)2Nb&#xE002;E--R] (E = Si, Ge, Sn; tmps =
 MeSi(CH2PMe2)3; R = aryl)
;
_journal_name_full 'Chem. Sci.'
_journal_paper_doi 10.1039/C7SC02708G
_journal_year 2017
_chemical_absolute_configuration ad
_chemical_formula_moiety 'C36 H52 Ge Nb O2 P3 Si, C4 H8 O'
_chemical_formula_sum 'C40 H60 Ge Nb O3 P3 Si'
_chemical_formula_weight 875.38
_chemical_name_systematic DH-34-2
_space_group_crystal_system monoclinic
_space_group_IT_number 4
_space_group_name_Hall 'P 2yb'
_space_group_name_H-M_alt 'P 1 21 1'
_symmetry_space_group_name_Hall 'P 2yb'
_symmetry_space_group_name_H-M 'P 1 21 1'
_atom_sites_solution_hydrogens geom
_audit_creation_date 2017-05-31
_audit_creation_method
;
Olex2 1.2
(compiled 2017.01.04 svn.r3372 for OlexSys, GUI svn.r5292)
;
_audit_update_record
;
2017-05-31 deposited with the CCDC.
2017-07-03 downloaded from the CCDC.
;
_cell_angle_alpha 90
_cell_angle_beta 107.5480(16)
_cell_angle_gamma 90
_cell_formula_units_Z 2
_cell_length_a 8.4180(3)
_cell_length_b 22.9239(7)
_cell_length_c 11.8653(5)
_cell_measurement_reflns_used 8273
_cell_measurement_temperature 123
_cell_measurement_theta_max 29.13
_cell_measurement_theta_min 1.00
_cell_volume 2183.14(14)
_computing_molecular_graphics 'Olex2 (Dolomanov et al., 2009)'
_computing_publication_material 'Olex2 (Dolomanov et al., 2009)'
_computing_structure_refinement 'XL (Sheldrick, 2008)'
_computing_structure_solution 'XS (Sheldrick, 2008)'
_diffrn_ambient_temperature 123.15
_diffrn_detector_area_resol_mean 8
_diffrn_measured_fraction_theta_full 0.960
_diffrn_measured_fraction_theta_max 0.960
_diffrn_measurement_device_type 'Nonius KappaCCD'
_diffrn_measurement_method 'fine slicing \w and \f scans'
_diffrn_radiation_monochromator graphite
_diffrn_radiation_type MoK\a
_diffrn_radiation_wavelength 0.71073
_diffrn_reflns_av_R_equivalents 0.0427
_diffrn_reflns_av_unetI/netI 0.0526
_diffrn_reflns_Laue_measured_fraction_full 0.960
_diffrn_reflns_Laue_measured_fraction_max 0.960
_diffrn_reflns_limit_h_max 8
_diffrn_reflns_limit_h_min -10
_diffrn_reflns_limit_k_max 25
_diffrn_reflns_limit_k_min -27
_diffrn_reflns_limit_l_max 13
_diffrn_reflns_limit_l_min -14
_diffrn_reflns_number 8273
_diffrn_reflns_point_group_measured_fraction_full 0.764
_diffrn_reflns_point_group_measured_fraction_max 0.764
_diffrn_reflns_theta_full 25.247
_diffrn_reflns_theta_max 25.247
_diffrn_reflns_theta_min 2.530
_diffrn_source 'sealed tube'
_exptl_absorpt_coefficient_mu 1.122
_exptl_absorpt_correction_T_max 0.8513
_exptl_absorpt_correction_T_min 0.7577
_exptl_absorpt_correction_type multi-scan
_exptl_absorpt_process_details 'R.H. Blessing, Acta Cryst. (1995), A51, 33-38'
_exptl_crystal_colour 'clear red'
_exptl_crystal_colour_lustre clear
_exptl_crystal_colour_primary red
_exptl_crystal_density_diffrn 1.332
_exptl_crystal_density_method 'not measured'
_exptl_crystal_description plate
_exptl_crystal_F_000 912
_exptl_crystal_size_max 0.4
_exptl_crystal_size_mid 0.3
_exptl_crystal_size_min 0.1
_refine_diff_density_max 0.380
_refine_diff_density_min -0.770
_refine_diff_density_rms 0.121
_refine_ls_abs_structure_details
;
 Flack x determined using 1950 quotients [(I+)-(I-)]/[(I+)+(I-)]
 (Parsons, Flack and Wagner, Acta Cryst. B69 (2013) 249-259).
;
_refine_ls_abs_structure_Flack -0.009(8)
_refine_ls_extinction_method none
_refine_ls_goodness_of_fit_ref 1.027
_refine_ls_hydrogen_treatment constr
_refine_ls_matrix_type full
_refine_ls_number_parameters 455
_refine_ls_number_reflns 6030
_refine_ls_number_restraints 1
_refine_ls_restrained_S_all 1.026
_refine_ls_R_factor_all 0.0305
_refine_ls_R_factor_gt 0.0283
_refine_ls_shift/su_max 0.001
_refine_ls_shift/su_mean 0.000
_refine_ls_structure_factor_coef Fsqd
_refine_ls_weighting_details 'w=1/[\s^2^(Fo^2^)+(0.0326P)^2^] where P=(Fo^2^+2Fc^2^)/3'
_refine_ls_weighting_scheme calc
_refine_ls_wR_factor_gt 0.0666
_refine_ls_wR_factor_ref 0.0675
_reflns_Friedel_coverage 0.549
_reflns_Friedel_fraction_full 0.557
_reflns_Friedel_fraction_max 0.557
_reflns_number_gt 5739
_reflns_number_total 6030
_reflns_threshold_expression 'I > 2\s(I)'
_cod_data_source_file c7sc02708g2.cif
_cod_data_source_block 3550
_cod_database_code 1546543
_shelx_shelxl_version_number 2014/7
_shelx_space_group_comment
;
The symmetry employed for this shelxl refinement is uniquely defined
by the following loop, which should always be used as a source of
symmetry information in preference to the above space-group names.
They are only intended as comments.
;
_shelx_estimated_absorpt_t_max 0.896
_shelx_estimated_absorpt_t_min 0.662
_olex2_refinement_description
;
1. Fixed Uiso
 At 1.2 times of:
  All C(H) groups, All C(H,H) groups
 At 1.5 times of:
  All C(H,H,H) groups
2.a Secondary CH2 refined with riding coordinates:
 C25(H25A,H25B), C28(H28A,H28B), C31(H31A,H31B), C37(H37A,H37B), C38(H38A,
 H38B), C39(H39A,H39B), C40(H40A,H40B)
2.b Aromatic/amide H refined with riding coordinates:
 C3(H3), C4(H4), C5(H5), C9(H9), C11(H11), C18(H18), C20(H20)
2.c Idealised Me refined as rotating group:
 C13(H13A,H13B,H13C), C14(H14A,H14B,H14C), C15(H15A,H15B,H15C), C22(H22A,H22B,
 H22C), C23(H23A,H23B,H23C), C24(H24A,H24B,H24C), C26(H26A,H26B,H26C), C27(H27A,
 H27B,H27C), C29(H29A,H29B,H29C), C30(H30A,H30B,H30C), C32(H32A,H32B,H32C),
 C33(H33A,H33B,H33C), C34(H34A,H34B,H34C)
;
_olex2_submission_special_instructions 'No special instructions were received'

loop_
_space_group_symop_operation_xyz
'x, y, z'
'-x, y+1/2, -z'

loop_
_atom_site_label
_atom_site_type_symbol
_atom_site_fract_x
_atom_site_fract_y
_atom_site_fract_z
_atom_site_U_iso_or_equiv
_atom_site_adp_type
_atom_site_occupancy
_atom_site_site_symmetry_order
_atom_site_calc_flag
_atom_site_refinement_flags_posn
Nb Nb -0.53773(5) -0.21708(2) -0.51004(3) 0.01486(10) Uani 1 1 d .
Ge Ge -0.59955(6) -0.28236(2) -0.67102(4) 0.01626(12) Uani 1 1 d .
P1 P -0.71032(15) -0.12540(5) -0.60015(10) 0.0166(3) Uani 1 1 d .
P2 P -0.39511(15) -0.15205(5) -0.33059(10) 0.0183(3) Uani 1 1 d .
P3 P -0.77040(16) -0.23808(5) -0.41141(11) 0.0189(3) Uani 1 1 d .
Si Si -0.75291(16) -0.10428(5) -0.34835(11) 0.0173(3) Uani 1 1 d .
O1 O -0.2998(5) -0.31650(15) -0.3534(3) 0.0363(10) Uani 1 1 d .
O2 O -0.2476(5) -0.16995(17) -0.6118(3) 0.0363(9) Uani 1 1 d .
C1 C -0.5833(6) -0.33959(17) -0.7901(4) 0.0157(9) Uani 1 1 d .
C2 C -0.6056(6) -0.39939(18) -0.7688(4) 0.0186(10) Uani 1 1 d .
C3 C -0.6054(6) -0.44002(19) -0.8553(4) 0.0255(11) Uani 1 1 d .
H3 H -0.6201 -0.4802 -0.8413 0.031 Uiso 1 1 calc R
C4 C -0.5843(8) -0.4231(2) -0.9615(5) 0.0318(13) Uani 1 1 d .
H4 H -0.5849 -0.4514 -1.0200 0.038 Uiso 1 1 calc R
C5 C -0.5623(7) -0.36447(19) -0.9826(4) 0.0252(11) Uani 1 1 d .
H5 H -0.5472 -0.3529 -1.0556 0.030 Uiso 1 1 calc R
C6 C -0.5621(6) -0.32293(18) -0.8983(4) 0.0177(10) Uani 1 1 d .
C7 C -0.6304(6) -0.41673(18) -0.6530(4) 0.0165(10) Uani 1 1 d .
C8 C -0.4898(6) -0.42417(18) -0.5529(4) 0.0192(10) Uani 1 1 d .
C9 C -0.5161(7) -0.43861(19) -0.4461(5) 0.0246(11) Uani 1 1 d .
H9 H -0.4223 -0.4439 -0.3784 0.030 Uiso 1 1 calc R
C10 C -0.6747(7) -0.4457(2) -0.4347(5) 0.0265(11) Uani 1 1 d .
C11 C -0.8106(7) -0.43761(18) -0.5347(4) 0.0237(11) Uani 1 1 d .
H11 H -0.9199 -0.4421 -0.5286 0.028 Uiso 1 1 calc R
C12 C -0.7906(6) -0.42310(18) -0.6443(4) 0.0209(10) Uani 1 1 d .
C13 C -0.3171(6) -0.4150(2) -0.5599(5) 0.0253(11) Uani 1 1 d .
H13A H -0.3038 -0.4360 -0.6284 0.038 Uiso 1 1 calc GR
H13B H -0.2363 -0.4298 -0.4877 0.038 Uiso 1 1 calc GR
H13C H -0.2981 -0.3733 -0.5682 0.038 Uiso 1 1 calc GR
C14 C -0.7008(8) -0.4603(2) -0.3181(5) 0.0399(15) Uani 1 1 d .
H14A H -0.5926 -0.4662 -0.2585 0.060 Uiso 1 1 calc GR
H14B H -0.7671 -0.4961 -0.3263 0.060 Uiso 1 1 calc GR
H14C H -0.7599 -0.4282 -0.2936 0.060 Uiso 1 1 calc GR
C15 C -0.9409(7) -0.4114(2) -0.7488(5) 0.0302(12) Uani 1 1 d .
H15A H -0.9366 -0.3712 -0.7760 0.045 Uiso 1 1 calc GR
H15B H -1.0423 -0.4168 -0.7256 0.045 Uiso 1 1 calc GR
H15C H -0.9418 -0.4385 -0.8128 0.045 Uiso 1 1 calc GR
C16 C -0.5358(6) -0.25951(18) -0.9185(4) 0.0170(10) Uani 1 1 d .
C17 C -0.3745(7) -0.23752(19) -0.8923(4) 0.0230(11) Uani 1 1 d .
C18 C -0.3521(7) -0.1778(2) -0.9071(4) 0.0286(13) Uani 1 1 d .
H18 H -0.2422 -0.1628 -0.8896 0.034 Uiso 1 1 calc R
C19 C -0.4857(8) -0.14015(19) -0.9463(4) 0.0284(12) Uani 1 1 d .
C20 C -0.6443(7) -0.1630(2) -0.9734(4) 0.0262(12) Uani 1 1 d .
H20 H -0.7369 -0.1375 -1.0018 0.031 Uiso 1 1 calc R
C21 C -0.6735(6) -0.2223(2) -0.9606(4) 0.0205(9) Uani 1 1 d .
C22 C -0.2260(7) -0.2767(2) -0.8447(5) 0.0347(12) Uani 1 1 d .
H22A H -0.2359 -0.2973 -0.7748 0.052 Uiso 1 1 calc GR
H22B H -0.1241 -0.2532 -0.8229 0.052 Uiso 1 1 calc GR
H22C H -0.2213 -0.3051 -0.9054 0.052 Uiso 1 1 calc GR
C23 C -0.4561(9) -0.0752(2) -0.9544(5) 0.0419(16) Uani 1 1 d .
H23A H -0.4367 -0.0574 -0.8763 0.063 Uiso 1 1 calc GR
H23B H -0.5540 -0.0573 -1.0105 0.063 Uiso 1 1 calc GR
H23C H -0.3584 -0.0690 -0.9816 0.063 Uiso 1 1 calc GR
C24 C -0.8488(6) -0.2449(2) -0.9889(5) 0.0294(12) Uani 1 1 d .
H24A H -0.8708 -0.2720 -1.0557 0.044 Uiso 1 1 calc GR
H24B H -0.9272 -0.2122 -1.0097 0.044 Uiso 1 1 calc GR
H24C H -0.8627 -0.2652 -0.9199 0.044 Uiso 1 1 calc GR
C25 C -0.7541(6) -0.07310(19) -0.4950(4) 0.0214(11) Uani 1 1 d .
H25A H -0.8647 -0.0553 -0.5325 0.026 Uiso 1 1 calc R
H25B H -0.6704 -0.0414 -0.4807 0.026 Uiso 1 1 calc R
C26 C -0.9176(6) -0.1368(2) -0.7050(4) 0.0255(11) Uani 1 1 d .
H26A H -0.9084 -0.1614 -0.7704 0.038 Uiso 1 1 calc GR
H26B H -0.9662 -0.0991 -0.7361 0.038 Uiso 1 1 calc GR
H26C H -0.9892 -0.1561 -0.6648 0.038 Uiso 1 1 calc GR
C27 C -0.6191(7) -0.0785(2) -0.6889(4) 0.0265(12) Uani 1 1 d .
H27A H -0.5120 -0.0633 -0.6393 0.040 Uiso 1 1 calc GR
H27B H -0.6947 -0.0460 -0.7208 0.040 Uiso 1 1 calc GR
H27C H -0.6017 -0.1012 -0.7542 0.040 Uiso 1 1 calc GR
C28 C -0.5339(6) -0.1193(2) -0.2538(4) 0.0207(10) Uani 1 1 d .
H28A H -0.4838 -0.0822 -0.2174 0.025 Uiso 1 1 calc R
H28B H -0.5386 -0.1458 -0.1889 0.025 Uiso 1 1 calc R
C29 C -0.2340(6) -0.1842(2) -0.2088(5) 0.0319(12) Uani 1 1 d .
H29A H -0.2830 -0.2144 -0.1713 0.048 Uiso 1 1 calc GR
H29B H -0.1838 -0.1539 -0.1507 0.048 Uiso 1 1 calc GR
H29C H -0.1481 -0.2015 -0.2386 0.048 Uiso 1 1 calc GR
C30 C -0.2882(6) -0.0876(2) -0.3614(5) 0.0280(12) Uani 1 1 d .
H30A H -0.2056 -0.0994 -0.4001 0.042 Uiso 1 1 calc GR
H30B H -0.2320 -0.0675 -0.2871 0.042 Uiso 1 1 calc GR
H30C H -0.3695 -0.0612 -0.4134 0.042 Uiso 1 1 calc GR
C31 C -0.8757(6) -0.17373(19) -0.3715(4) 0.0217(10) Uani 1 1 d .
H31A H -0.9036 -0.1828 -0.2981 0.026 Uiso 1 1 calc R
H31B H -0.9818 -0.1673 -0.4349 0.026 Uiso 1 1 calc R
C32 C -0.7021(7) -0.2777(2) -0.2716(5) 0.0348(13) Uani 1 1 d .
H32A H -0.6494 -0.3145 -0.2831 0.052 Uiso 1 1 calc GR
H32B H -0.7986 -0.2861 -0.2442 0.052 Uiso 1 1 calc GR
H32C H -0.6218 -0.2540 -0.2125 0.052 Uiso 1 1 calc GR
C33 C -0.9471(6) -0.2829(2) -0.4934(5) 0.0314(12) Uani 1 1 d .
H33A H -1.0089 -0.2626 -0.5661 0.047 Uiso 1 1 calc GR
H33B H -1.0208 -0.2896 -0.4446 0.047 Uiso 1 1 calc GR
H33C H -0.9065 -0.3204 -0.5133 0.047 Uiso 1 1 calc GR
C34 C -0.8426(6) -0.0497(2) -0.2667(4) 0.0235(11) Uani 1 1 d .
H34A H -0.7628 -0.0178 -0.2384 0.035 Uiso 1 1 calc GR
H34B H -0.8652 -0.0687 -0.1992 0.035 Uiso 1 1 calc GR
H34C H -0.9465 -0.0339 -0.3198 0.035 Uiso 1 1 calc GR
C35 C -0.3889(6) -0.2820(2) -0.4127(4) 0.0255(11) Uani 1 1 d .
C36 C -0.3518(6) -0.1882(2) -0.5768(4) 0.0219(10) Uani 1 1 d .
O3 O -0.0123(7) -0.4787(2) -0.1598(5) 0.0772(16) Uani 1 1 d .
C37 C -0.0350(10) -0.4156(3) -0.1708(8) 0.066(2) Uani 1 1 d .
H37A H -0.0906 -0.4048 -0.2542 0.079 Uiso 1 1 calc R
H37B H 0.0740 -0.3955 -0.1438 0.079 Uiso 1 1 calc R
C38 C -0.1406(13) -0.3990(3) -0.0952(7) 0.079(3) Uani 1 1 d .
H38A H -0.0751 -0.3767 -0.0251 0.094 Uiso 1 1 calc R
H38B H -0.2366 -0.3750 -0.1402 0.094 Uiso 1 1 calc R
C39 C -0.1979(9) -0.4555(4) -0.0593(6) 0.065(2) Uani 1 1 d .
H39A H -0.2086 -0.4530 0.0214 0.078 Uiso 1 1 calc R
H39B H -0.3068 -0.4671 -0.1149 0.078 Uiso 1 1 calc R
C40 C -0.0675(10) -0.4971(3) -0.0632(6) 0.0573(19) Uani 1 1 d .
H40A H 0.0254 -0.4962 0.0115 0.069 Uiso 1 1 calc R
H40B H -0.1126 -0.5373 -0.0763 0.069 Uiso 1 1 calc R

loop_
_atom_site_aniso_label
_atom_site_aniso_U_11
_atom_site_aniso_U_22
_atom_site_aniso_U_33
_atom_site_aniso_U_23
_atom_site_aniso_U_13
_atom_site_aniso_U_12
Nb 0.0187(2) 0.01380(18) 0.01445(19) -0.00159(17) 0.00864(15) 0.00133(18)
Ge 0.0225(3) 0.0132(2) 0.0160(2) -0.0014(2) 0.0100(2) 0.00066(19)
P1 0.0194(6) 0.0167(5) 0.0150(6) 0.0000(5) 0.0072(5) -0.0008(5)
P2 0.0177(6) 0.0217(6) 0.0165(6) -0.0035(5) 0.0066(5) 0.0011(5)
P3 0.0242(7) 0.0156(5) 0.0209(7) 0.0000(5) 0.0131(5) 0.0005(4)
Si 0.0196(7) 0.0169(6) 0.0182(7) -0.0030(5) 0.0099(5) 0.0014(5)
O1 0.045(3) 0.029(2) 0.030(2) 0.0039(18) 0.0050(19) 0.0166(18)
O2 0.027(2) 0.055(2) 0.034(2) -0.0036(19) 0.0179(18) -0.0081(18)
C1 0.019(3) 0.014(2) 0.014(2) 0.0037(19) 0.006(2) 0.0020(17)
C2 0.026(3) 0.015(2) 0.018(2) -0.0008(19) 0.011(2) -0.0001(18)
C3 0.039(3) 0.013(2) 0.026(3) 0.002(2) 0.012(2) 0.001(2)
C4 0.060(4) 0.017(2) 0.021(3) -0.005(2) 0.017(3) 0.006(2)
C5 0.043(3) 0.021(2) 0.014(2) 0.003(2) 0.011(2) 0.003(2)
C6 0.022(3) 0.012(2) 0.020(3) 0.0000(19) 0.008(2) 0.0005(18)
C7 0.027(3) 0.0077(19) 0.017(2) -0.0004(18) 0.010(2) -0.0005(18)
C8 0.027(3) 0.012(2) 0.022(3) 0.0017(19) 0.012(2) 0.0039(19)
C9 0.032(3) 0.016(2) 0.026(3) 0.000(2) 0.009(2) 0.0043(19)
C10 0.042(3) 0.016(2) 0.028(3) 0.005(2) 0.019(3) 0.004(2)
C11 0.029(3) 0.015(2) 0.032(3) 0.003(2) 0.017(2) 0.0006(19)
C12 0.025(3) 0.012(2) 0.027(3) 0.000(2) 0.010(2) 0.0028(19)
C13 0.029(3) 0.022(2) 0.028(3) 0.004(2) 0.014(2) 0.005(2)
C14 0.054(4) 0.043(3) 0.031(3) 0.011(3) 0.025(3) 0.014(3)
C15 0.028(3) 0.028(3) 0.035(3) 0.002(2) 0.010(3) -0.005(2)
C16 0.027(3) 0.016(2) 0.012(2) 0.0006(18) 0.012(2) -0.0012(19)
C17 0.031(3) 0.022(2) 0.019(3) -0.002(2) 0.012(2) -0.005(2)
C18 0.041(3) 0.027(3) 0.021(3) -0.003(2) 0.014(3) -0.016(2)
C19 0.060(4) 0.016(2) 0.015(2) -0.002(2) 0.019(3) -0.006(2)
C20 0.044(3) 0.019(2) 0.018(3) 0.005(2) 0.012(2) 0.008(2)
C21 0.031(3) 0.018(2) 0.014(2) 0.001(2) 0.0106(19) 0.001(2)
C22 0.025(3) 0.040(3) 0.036(3) -0.001(3) 0.006(2) -0.005(2)
C23 0.081(5) 0.021(3) 0.028(3) -0.002(2) 0.023(3) -0.015(3)
C24 0.029(3) 0.031(3) 0.028(3) 0.005(2) 0.008(2) 0.007(2)
C25 0.022(3) 0.020(2) 0.022(3) 0.000(2) 0.008(2) 0.0040(19)
C26 0.023(3) 0.031(3) 0.020(3) -0.002(2) 0.002(2) -0.003(2)
C27 0.033(3) 0.026(3) 0.025(3) -0.003(2) 0.014(2) -0.004(2)
C28 0.025(3) 0.024(2) 0.016(2) -0.002(2) 0.010(2) 0.001(2)
C29 0.027(3) 0.041(3) 0.026(3) -0.005(2) 0.006(2) 0.006(2)
C30 0.025(3) 0.031(3) 0.032(3) -0.008(2) 0.015(2) -0.006(2)
C31 0.022(3) 0.021(2) 0.028(3) -0.002(2) 0.015(2) 0.0014(19)
C32 0.047(4) 0.033(3) 0.033(3) 0.012(3) 0.024(3) 0.015(3)
C33 0.033(3) 0.021(2) 0.046(3) -0.010(3) 0.021(3) -0.006(2)
C34 0.020(3) 0.025(2) 0.027(3) -0.003(2) 0.009(2) 0.0015(19)
C35 0.034(3) 0.026(2) 0.020(3) -0.005(2) 0.014(2) -0.002(2)
C36 0.019(3) 0.030(2) 0.018(2) -0.001(2) 0.007(2) 0.002(2)
O3 0.087(4) 0.074(4) 0.088(4) -0.010(3) 0.053(4) -0.004(3)
C37 0.052(5) 0.073(5) 0.071(5) 0.018(4) 0.015(4) 0.010(4)
C38 0.122(8) 0.075(6) 0.043(4) 0.005(4) 0.032(5) 0.037(5)
C39 0.048(5) 0.108(6) 0.042(4) -0.009(4) 0.019(3) -0.012(4)
C40 0.073(5) 0.054(4) 0.042(4) -0.007(3) 0.013(4) -0.015(4)

loop_
_atom_type_symbol
_atom_type_description
_atom_type_scat_dispersion_real
_atom_type_scat_dispersion_imag
_atom_type_scat_source
C C 0.0033 0.0016 'International Tables Vol C Tables 4.2.6.8 and 6.1.1.4'
H H 0.0000 0.0000 'International Tables Vol C Tables 4.2.6.8 and 6.1.1.4'
Ge Ge 0.1547 1.8001 'International Tables Vol C Tables 4.2.6.8 and 6.1.1.4'
Nb Nb -2.0727 0.6215 'International Tables Vol C Tables 4.2.6.8 and 6.1.1.4'
O O 0.0106 0.0060 'International Tables Vol C Tables 4.2.6.8 and 6.1.1.4'
P P 0.1023 0.0942 'International Tables Vol C Tables 4.2.6.8 and 6.1.1.4'
Si Si 0.0817 0.0704 'International Tables Vol C Tables 4.2.6.8 and 6.1.1.4'

loop_
_geom_angle_atom_site_label_1
_geom_angle_atom_site_label_2
_geom_angle_atom_site_label_3
_geom_angle
Ge Nb P1 102.76(3)
Ge Nb P2 165.81(3)
Ge Nb P3 103.52(3)
P1 Nb P3 86.08(4)
P2 Nb P1 86.30(4)
P2 Nb P3 87.82(4)
C35 Nb Ge 86.81(13)
C35 Nb P1 170.43(13)
C35 Nb P2 84.34(13)
C35 Nb P3 91.56(13)
C35 Nb C36 92.49(19)
C36 Nb Ge 84.28(13)
C36 Nb P1 88.70(13)
C36 Nb P2 85.03(13)
C36 Nb P3 171.40(13)
C1 Ge Nb 163.97(14)
C25 P1 Nb 116.65(15)
C26 P1 Nb 117.68(16)
C26 P1 C25 102.0(2)
C27 P1 Nb 115.67(17)
C27 P1 C25 102.2(2)
C27 P1 C26 99.9(2)
C28 P2 Nb 115.87(16)
C29 P2 Nb 118.26(17)
C29 P2 C28 101.8(2)
C29 P2 C30 101.1(3)
C30 P2 Nb 115.97(17)
C30 P2 C28 101.2(2)
C31 P3 Nb 116.65(15)
C32 P3 Nb 115.20(18)
C32 P3 C31 102.0(2)
C32 P3 C33 100.7(3)
C33 P3 Nb 117.73(16)
C33 P3 C31 102.0(2)
C25 Si C28 110.7(2)
C31 Si C25 109.8(2)
C31 Si C28 109.3(2)
C31 Si C34 110.7(2)
C34 Si C25 109.5(2)
C34 Si C28 106.8(2)
C2 C1 Ge 118.5(3)
C6 C1 Ge 122.2(3)
C6 C1 C2 119.2(4)
C1 C2 C7 118.8(4)
C3 C2 C1 119.2(4)
C3 C2 C7 122.0(4)
C2 C3 H3 119.5
C4 C3 C2 121.1(4)
C4 C3 H3 119.5
C3 C4 H4 120.1
C3 C4 C5 119.9(4)
C5 C4 H4 120.1
C4 C5 H5 119.8
C6 C5 C4 120.5(4)
C6 C5 H5 119.8
C1 C6 C16 118.5(4)
C5 C6 C1 120.2(4)
C5 C6 C16 121.3(4)
C8 C7 C2 119.2(4)
C12 C7 C2 120.0(4)
C12 C7 C8 120.7(4)
C7 C8 C13 121.2(4)
C9 C8 C7 118.1(4)
C9 C8 C13 120.6(5)
C8 C9 H9 118.7
C8 C9 C10 122.5(5)
C10 C9 H9 118.7
C9 C10 C14 121.8(5)
C11 C10 C9 117.9(5)
C11 C10 C14 120.3(5)
C10 C11 H11 119.2
C10 C11 C12 121.7(5)
C12 C11 H11 119.2
C7 C12 C11 119.0(5)
C7 C12 C15 120.9(4)
C11 C12 C15 120.0(4)
C8 C13 H13A 109.5
C8 C13 H13B 109.5
C8 C13 H13C 109.5
H13A C13 H13B 109.5
H13A C13 H13C 109.5
H13B C13 H13C 109.5
C10 C14 H14A 109.5
C10 C14 H14B 109.5
C10 C14 H14C 109.5
H14A C14 H14B 109.5
H14A C14 H14C 109.5
H14B C14 H14C 109.5
C12 C15 H15A 109.5
C12 C15 H15B 109.5
C12 C15 H15C 109.5
H15A C15 H15B 109.5
H15A C15 H15C 109.5
H15B C15 H15C 109.5
C17 C16 C6 119.7(4)
C17 C16 C21 120.3(4)
C21 C16 C6 120.0(4)
C16 C17 C18 119.0(5)
C16 C17 C22 120.8(4)
C18 C17 C22 120.2(5)
C17 C18 H18 119.1
C19 C18 C17 121.8(5)
C19 C18 H18 119.1
C18 C19 C23 120.1(5)
C20 C19 C18 118.3(4)
C20 C19 C23 121.6(5)
C19 C20 H20 118.9
C19 C20 C21 122.2(5)
C21 C20 H20 118.9
C16 C21 C24 121.3(4)
C20 C21 C16 118.4(5)
C20 C21 C24 120.3(4)
C17 C22 H22A 109.5
C17 C22 H22B 109.5
C17 C22 H22C 109.5
H22A C22 H22B 109.5
H22A C22 H22C 109.5
H22B C22 H22C 109.5
C19 C23 H23A 109.5
C19 C23 H23B 109.5
C19 C23 H23C 109.5
H23A C23 H23B 109.5
H23A C23 H23C 109.5
H23B C23 H23C 109.5
C21 C24 H24A 109.5
C21 C24 H24B 109.5
C21 C24 H24C 109.5
H24A C24 H24B 109.5
H24A C24 H24C 109.5
H24B C24 H24C 109.5
P1 C25 Si 115.6(2)
P1 C25 H25A 108.4
P1 C25 H25B 108.4
Si C25 H25A 108.4
Si C25 H25B 108.4
H25A C25 H25B 107.4
P1 C26 H26A 109.5
P1 C26 H26B 109.5
P1 C26 H26C 109.5
H26A C26 H26B 109.5
H26A C26 H26C 109.5
H26B C26 H26C 109.5
P1 C27 H27A 109.5
P1 C27 H27B 109.5
P1 C27 H27C 109.5
H27A C27 H27B 109.5
H27A C27 H27C 109.5
H27B C27 H27C 109.5
P2 C28 Si 115.7(2)
P2 C28 H28A 108.4
P2 C28 H28B 108.4
Si C28 H28A 108.4
Si C28 H28B 108.4
H28A C28 H28B 107.4
P2 C29 H29A 109.5
P2 C29 H29B 109.5
P2 C29 H29C 109.5
H29A C29 H29B 109.5
H29A C29 H29C 109.5
H29B C29 H29C 109.5
P2 C30 H30A 109.5
P2 C30 H30B 109.5
P2 C30 H30C 109.5
H30A C30 H30B 109.5
H30A C30 H30C 109.5
H30B C30 H30C 109.5
P3 C31 Si 115.4(2)
P3 C31 H31A 108.4
P3 C31 H31B 108.4
Si C31 H31A 108.4
Si C31 H31B 108.4
H31A C31 H31B 107.5
P3 C32 H32A 109.5
P3 C32 H32B 109.5
P3 C32 H32C 109.5
H32A C32 H32B 109.5
H32A C32 H32C 109.5
H32B C32 H32C 109.5
P3 C33 H33A 109.5
P3 C33 H33B 109.5
P3 C33 H33C 109.5
H33A C33 H33B 109.5
H33A C33 H33C 109.5
H33B C33 H33C 109.5
Si C34 H34A 109.5
Si C34 H34B 109.5
Si C34 H34C 109.5
H34A C34 H34B 109.5
H34A C34 H34C 109.5
H34B C34 H34C 109.5
O1 C35 Nb 176.4(4)
O2 C36 Nb 177.2(4)
C40 O3 C37 107.5(5)
O3 C37 H37A 110.4
O3 C37 H37B 110.4
O3 C37 C38 106.6(6)
H37A C37 H37B 108.6
C38 C37 H37A 110.4
C38 C37 H37B 110.4
C37 C38 H38A 110.8
C37 C38 H38B 110.8
H38A C38 H38B 108.9
C39 C38 C37 104.6(6)
C39 C38 H38A 110.8
C39 C38 H38B 110.8
C38 C39 H39A 110.9
C38 C39 H39B 110.9
H39A C39 H39B 108.9
C40 C39 C38 104.3(6)
C40 C39 H39A 110.9
C40 C39 H39B 110.9
O3 C40 C39 105.2(6)
O3 C40 H40A 110.7
O3 C40 H40B 110.7
C39 C40 H40A 110.7
C39 C40 H40B 110.7
H40A C40 H40B 108.8

loop_
_geom_bond_atom_site_label_1
_geom_bond_atom_site_label_2
_geom_bond_distance
Nb Ge 2.3579(6)
Nb P1 2.5952(12)
Nb P2 2.5798(12)
Nb P3 2.6115(13)
Nb C35 2.060(5)
Nb C36 2.065(5)
Ge C1 1.963(4)
P1 C25 1.846(4)
P1 C26 1.831(5)
P1 C27 1.828(5)
P2 C28 1.844(5)
P2 C29 1.813(5)
P2 C30 1.824(5)
P3 C31 1.854(4)
P3 C32 1.826(5)
P3 C33 1.828(5)
Si C25 1.878(5)
Si C28 1.879(5)
Si C31 1.873(5)
Si C34 1.876(5)
O1 C35 1.168(6)
O2 C36 1.155(6)
C1 C2 1.417(6)
C1 C6 1.401(6)
C2 C3 1.387(6)
C2 C7 1.504(6)
C3 H3 0.9500
C3 C4 1.380(7)
C4 H4 0.9500
C4 C5 1.389(7)
C5 H5 0.9500
C5 C6 1.381(7)
C6 C16 1.501(6)
C7 C8 1.412(7)
C7 C12 1.391(6)
C8 C9 1.390(6)
C8 C13 1.495(6)
C9 H9 0.9500
C9 C10 1.391(7)
C10 C11 1.390(7)
C10 C14 1.503(6)
C11 H11 0.9500
C11 C12 1.400(7)
C12 C15 1.505(7)
C13 H13A 0.9800
C13 H13B 0.9800
C13 H13C 0.9800
C14 H14A 0.9800
C14 H14B 0.9800
C14 H14C 0.9800
C15 H15A 0.9800
C15 H15B 0.9800
C15 H15C 0.9800
C16 C17 1.393(7)
C16 C21 1.405(6)
C17 C18 1.399(6)
C17 C22 1.504(7)
C18 H18 0.9500
C18 C19 1.383(8)
C19 C20 1.378(8)
C19 C23 1.517(6)
C20 H20 0.9500
C20 C21 1.398(7)
C21 C24 1.504(7)
C22 H22A 0.9800
C22 H22B 0.9800
C22 H22C 0.9800
C23 H23A 0.9800
C23 H23B 0.9800
C23 H23C 0.9800
C24 H24A 0.9800
C24 H24B 0.9800
C24 H24C 0.9800
C25 H25A 0.9900
C25 H25B 0.9900
C26 H26A 0.9800
C26 H26B 0.9800
C26 H26C 0.9800
C27 H27A 0.9800
C27 H27B 0.9800
C27 H27C 0.9800
C28 H28A 0.9900
C28 H28B 0.9900
C29 H29A 0.9800
C29 H29B 0.9800
C29 H29C 0.9800
C30 H30A 0.9800
C30 H30B 0.9800
C30 H30C 0.9800
C31 H31A 0.9900
C31 H31B 0.9900
C32 H32A 0.9800
C32 H32B 0.9800
C32 H32C 0.9800
C33 H33A 0.9800
C33 H33B 0.9800
C33 H33C 0.9800
C34 H34A 0.9800
C34 H34B 0.9800
C34 H34C 0.9800
O3 C37 1.458(8)
O3 C40 1.425(8)
C37 H37A 0.9900
C37 H37B 0.9900
C37 C38 1.491(10)
C38 H38A 0.9900
C38 H38B 0.9900
C38 C39 1.490(10)
C39 H39A 0.9900
C39 H39B 0.9900
C39 C40 1.466(10)
C40 H40A 0.9900
C40 H40B 0.9900

loop_
_geom_torsion_atom_site_label_1
_geom_torsion_atom_site_label_2
_geom_torsion_atom_site_label_3
_geom_torsion_atom_site_label_4
_geom_torsion
Nb P1 C25 Si -25.0(3)
Nb P2 C28 Si -29.7(3)
Nb P3 C31 Si -23.9(3)
Ge C1 C2 C3 175.8(4)
Ge C1 C2 C7 -3.6(6)
Ge C1 C6 C5 -175.7(4)
Ge C1 C6 C16 5.5(6)
C1 C2 C3 C4 -0.1(8)
C1 C2 C7 C8 -83.3(5)
C1 C2 C7 C12 94.3(5)
C1 C6 C16 C17 93.2(6)
C1 C6 C16 C21 -85.0(6)
C2 C1 C6 C5 -0.2(7)
C2 C1 C6 C16 -179.0(4)
C2 C3 C4 C5 0.2(9)
C2 C7 C8 C9 178.2(4)
C2 C7 C8 C13 0.1(6)
C2 C7 C12 C11 -178.2(4)
C2 C7 C12 C15 -1.6(6)
C3 C2 C7 C8 97.4(6)
C3 C2 C7 C12 -85.0(6)
C3 C4 C5 C6 -0.3(9)
C4 C5 C6 C1 0.3(8)
C4 C5 C6 C16 179.0(5)
C5 C6 C16 C17 -85.5(6)
C5 C6 C16 C21 96.3(6)
C6 C1 C2 C3 0.1(7)
C6 C1 C2 C7 -179.3(4)
C6 C16 C17 C18 -177.4(4)
C6 C16 C17 C22 0.5(7)
C6 C16 C21 C20 177.2(4)
C6 C16 C21 C24 -1.5(7)
C7 C2 C3 C4 179.2(5)
C7 C8 C9 C10 -0.2(6)
C8 C7 C12 C11 -0.6(6)
C8 C7 C12 C15 176.0(4)
C8 C9 C10 C11 -0.2(7)
C8 C9 C10 C14 -179.0(4)
C9 C10 C11 C12 0.3(7)
C10 C11 C12 C7 0.1(6)
C10 C11 C12 C15 -176.5(4)
C12 C7 C8 C9 0.7(6)
C12 C7 C8 C13 -177.4(4)
C13 C8 C9 C10 177.9(4)
C14 C10 C11 C12 179.1(4)
C16 C17 C18 C19 0.3(7)
C17 C16 C21 C20 -1.0(7)
C17 C16 C21 C24 -179.7(4)
C17 C18 C19 C20 -1.3(7)
C17 C18 C19 C23 176.5(5)
C18 C19 C20 C21 1.1(7)
C19 C20 C21 C16 0.0(7)
C19 C20 C21 C24 178.7(4)
C21 C16 C17 C18 0.9(7)
C21 C16 C17 C22 178.7(4)
C22 C17 C18 C19 -177.5(4)
C23 C19 C20 C21 -176.7(4)
C25 Si C28 P2 -41.7(3)
C25 Si C31 P3 75.7(3)
C26 P1 C25 Si 104.6(3)
C27 P1 C25 Si -152.3(3)
C28 Si C25 P1 74.3(3)
C28 Si C31 P3 -45.9(3)
C29 P2 C28 Si -159.4(3)
C30 P2 C28 Si 96.6(3)
C31 Si C25 P1 -46.5(3)
C31 Si C28 P2 79.3(3)
C32 P3 C31 Si 102.6(3)
C33 P3 C31 Si -153.6(3)
C34 Si C25 P1 -168.2(3)
C34 Si C28 P2 -160.9(3)
C34 Si C31 P3 -163.3(3)
O3 C37 C38 C39 -9.3(9)
C37 O3 C40 C39 29.7(8)
C37 C38 C39 C40 26.8(8)
C38 C39 C40 O3 -35.1(8)
C40 O3 C37 C38 -12.5(9)
